data_4311833
loop_
_publ_author_name
'Belli Dell'Amico, Daniela'
'Fausto Calderazzo'
'Matteo Curiardi'
'Luca Labella'
'Fabio Marchetti'

_publ_contact_author
;
      Belli Dell Amico, Daniela 
      Dipartimento di Chimica e Chimica Industriale
      Universit\`a di Pisa
      Via Risorgimento,  35
      56126  Pisa
      Italy
;
_publ_contact_author_email belli@dcci.unipi.it
_publ_contact_author_fax 39()0502219246
_publ_contact_author_phone 39()0502219206
_publ_section_title
;
 Bis-qtpy (qtpy = 2,2':6',2'':6'',2'''-quaterpyridine) Metal Complexes,
 [M(qtpy)~2~]^2+^
;
_journal_name_full 'Inorganic Chemistry'
_journal_page_first 5459
_journal_page_last 5465
_journal_paper_doi 10.1021/ic049595f
_journal_volume 43
_journal_year 2004
_chemical_formula_moiety '[C40 H28 N8 Zn][Cl O4]2[H2 O]4'
_chemical_formula_sum 'C40 H36 Cl2 N8 O12 Zn'
_chemical_formula_weight 957.04
_chemical_name_systematic
;
bis-(2,2':6',2'':6'',2'''-quaterpyridine)-zinc diperchlorate tetraihydrate
;
_space_group_IT_number 15
_symmetry_cell_setting monoclinic
_symmetry_space_group_name_Hall '-C 2yc'
_symmetry_space_group_name_H-M 'C 1 2/c 1'
_atom_sites_solution_hydrogens geom
_atom_sites_solution_primary direct
_atom_sites_solution_secondary difmap
_audit_creation_method SHELXL-97
_cell_angle_alpha 90.00
_cell_angle_beta 107.54(2)
_cell_angle_gamma 90.00
_cell_formula_units_Z 4
_cell_length_a 24.233(6)
_cell_length_b 8.0247(3)
_cell_length_c 22.856(4)
_cell_measurement_reflns_used 36
_cell_measurement_temperature 293(2)
_cell_measurement_theta_max 12.897
_cell_measurement_theta_min 2.665
_cell_volume 4238.0(14)
_computing_cell_refinement 'Bruker XSCANS'
_computing_data_collection 'Ital Structures XCS'
_computing_data_reduction Darx2000
_computing_molecular_graphics 'Bruker SHELXTL'
_computing_publication_material 'WINGX-1.64 (Farrugia, 2001)'
_computing_structure_refinement 'SHELXL-97 (Sheldrick, 1997)'
_computing_structure_solution 'SHELXS-97 (Sheldrick, 1997)'
_diffrn_ambient_temperature 293(2)
_diffrn_measured_fraction_theta_full 0.612
_diffrn_measured_fraction_theta_max 0.612
_diffrn_measurement_device_type 'Ital Structures'
_diffrn_measurement_method '2\q/\w scans'
_diffrn_radiation_monochromator graphite
_diffrn_radiation_source 'sealed tube'
_diffrn_radiation_type MoK\a
_diffrn_radiation_wavelength 0.71073
_diffrn_reflns_av_R_equivalents 0.0105
_diffrn_reflns_av_sigmaI/netI 0.0308
_diffrn_reflns_limit_h_max 28
_diffrn_reflns_limit_h_min -1
_diffrn_reflns_limit_k_max 9
_diffrn_reflns_limit_k_min -1
_diffrn_reflns_limit_l_max 26
_diffrn_reflns_limit_l_min -24
_diffrn_reflns_number 3357
_diffrn_reflns_theta_full 25.86
_diffrn_reflns_theta_max 25.86
_diffrn_reflns_theta_min 2.15
_diffrn_standards_interval_count 97
_diffrn_standards_number 3
_exptl_absorpt_coefficient_mu 0.778
_exptl_absorpt_correction_T_max 0.88680
_exptl_absorpt_correction_T_min 0.77781
_exptl_absorpt_correction_type empirical
_exptl_crystal_density_diffrn 1.500
_exptl_crystal_density_method 'not measured'
_exptl_crystal_description Prism
_exptl_crystal_F_000 1968
_exptl_crystal_size_max 0.42
_exptl_crystal_size_mid 0.22
_exptl_crystal_size_min 0.15
_refine_diff_density_max 0.822
_refine_diff_density_min -0.574
_refine_diff_density_rms 0.078
_refine_ls_extinction_coef 0.0006(5)
_refine_ls_extinction_expression Fc^*^=kFc[1+0.001xFc^2^\l^3^/sin(2\q)]^-1/4^
_refine_ls_extinction_method SHELXL
_refine_ls_goodness_of_fit_ref 1.056
_refine_ls_hydrogen_treatment mixed
_refine_ls_matrix_type full
_refine_ls_number_parameters 273
_refine_ls_number_reflns 2513
_refine_ls_number_restraints 0
_refine_ls_restrained_S_all 1.056
_refine_ls_R_factor_all 0.0752
_refine_ls_R_factor_gt 0.0717
_refine_ls_shift/su_max 0.440
_refine_ls_shift/su_mean 0.055
_refine_ls_structure_factor_coef Fsqd
_refine_ls_weighting_details 'calc w=1/[\s^2^(Fo^2^)+(0.1449P)^2^+9.5428P] where P=(Fo^2^+2Fc^2^)/3'
_refine_ls_weighting_scheme calc
_refine_ls_wR_factor_gt 0.2012
_refine_ls_wR_factor_ref 0.2069
_reflns_number_gt 2377
_reflns_number_total 2513
_reflns_threshold_expression >2sigma(I)
_cod_data_source_file ic049595fsi20040326_074308_3.cif
_cod_data_source_block znqtp
_cod_depositor_comments
;
The following automatic conversions were performed:
'_symmetry_cell_setting' value 'Monoclinic' changed to 'monoclinic'
according to '/home/saulius/struct/CIF-dictionaries/cif_core.dic'
dictionary named 'cif_core.dic' version 2.4.1 from 2010-06-29.

Automatic conversion script
Id: cif_fix_enum 1527 2010-12-29 10:47:43Z saulius 
;
_cod_original_cell_volume 4238.0(13)
_cod_database_code 4311833

loop_
_symmetry_equiv_pos_as_xyz
'x, y, z'
'-x, y, -z+1/2'
'x+1/2, y+1/2, z'
'-x+1/2, y+1/2, -z+1/2'
'-x, -y, -z'
'x, -y, z-1/2'
'-x+1/2, -y+1/2, -z'
'x+1/2, -y+1/2, z-1/2'

loop_
_atom_site_label
_atom_site_type_symbol
_atom_site_fract_x
_atom_site_fract_y
_atom_site_fract_z
_atom_site_U_iso_or_equiv
_atom_site_adp_type
_atom_site_occupancy
_atom_site_symmetry_multiplicity
_atom_site_calc_flag
_atom_site_refinement_flags
_atom_site_disorder_assembly
_atom_site_disorder_group
Zn Zn 0.0000 -0.05167(13) 0.2500 0.0565(4) Uani 1 2 d S . .
N1 N 0.0410(2) -0.2161(6) 0.3261(2) 0.0650(13) Uani 1 1 d . . .
C1 C 0.0144(3) -0.2928(9) 0.3620(3) 0.078(2) Uani 1 1 d . . .
H1 H -0.0258 -0.2958 0.3504 0.094 Uiso 1 1 calc R . .
C2 C 0.0464(5) -0.3687(10) 0.4169(4) 0.095(2) Uani 1 1 d . . .
H2 H 0.0276 -0.4208 0.4418 0.114 Uiso 1 1 calc R . .
C3 C 0.1049(4) -0.3659(11) 0.4335(4) 0.096(3) Uani 1 1 d . . .
H3 H 0.1267 -0.4165 0.4697 0.116 Uiso 1 1 calc R . .
C4 C 0.1316(3) -0.2878(10) 0.3963(3) 0.088(2) Uani 1 1 d . . .
H4 H 0.1718 -0.2846 0.4072 0.105 Uiso 1 1 calc R . .
C5 C 0.0984(3) -0.2126(8) 0.3418(3) 0.0668(17) Uani 1 1 d . . .
N2 N 0.0850(2) -0.0549(6) 0.2508(2) 0.0583(12) Uani 1 1 d . . .
C6 C 0.1238(3) -0.1289(9) 0.2985(3) 0.0668(16) Uani 1 1 d . . .
C7 C 0.1817(3) -0.1231(11) 0.3037(4) 0.088(2) Uani 1 1 d . . .
H7 H 0.2086 -0.1740 0.3367 0.106 Uiso 1 1 calc R . .
C8 C 0.1995(3) -0.0405(12) 0.2593(4) 0.100(3) Uani 1 1 d . . .
H8 H 0.2387 -0.0327 0.2630 0.120 Uiso 1 1 calc R . .
C9 C 0.1600(3) 0.0282(10) 0.2109(4) 0.086(2) Uani 1 1 d . . .
H9 H 0.1715 0.0805 0.1801 0.103 Uiso 1 1 calc R . .
C10 C 0.1018(3) 0.0201(8) 0.2072(3) 0.0638(16) Uani 1 1 d . . .
N3 N 0.0046(2) 0.1272(6) 0.1695(2) 0.0583(12) Uani 1 1 d . . .
C11 C 0.0544(3) 0.0911(8) 0.1562(3) 0.0633(16) Uani 1 1 d . . .
C12 C 0.0605(4) 0.1114(9) 0.0989(3) 0.082(2) Uani 1 1 d . . .
H12 H 0.0954 0.0875 0.0916 0.099 Uiso 1 1 calc R . .
C13 C 0.0135(4) 0.1682(10) 0.0523(3) 0.095(3) Uani 1 1 d . . .
H13 H 0.0161 0.1803 0.0127 0.114 Uiso 1 1 calc R . .
C14 C -0.0365(4) 0.2064(10) 0.0647(3) 0.086(2) Uani 1 1 d . . .
H14 H -0.0683 0.2449 0.0335 0.103 Uiso 1 1 calc R . .
C15 C -0.0400(3) 0.1875(8) 0.1246(3) 0.0683(17) Uani 1 1 d . . .
N4 N -0.1429(3) 0.2152(9) 0.0953(3) 0.099(2) Uani 1 1 d . . .
C16 C -0.0924(3) 0.2430(9) 0.1397(3) 0.0741(19) Uani 1 1 d . . .
C17 C -0.0876(4) 0.3213(9) 0.1939(3) 0.081(2) Uani 1 1 d . . .
H17 H -0.0519 0.3373 0.2232 0.098 Uiso 1 1 calc R . .
C18 C -0.1395(5) 0.3771(12) 0.2034(4) 0.108(3) Uani 1 1 d . . .
H18 H -0.1394 0.4312 0.2394 0.130 Uiso 1 1 calc R . .
C19 C -0.1898(4) 0.3485(15) 0.1577(6) 0.119(3) Uani 1 1 d . . .
H19 H -0.2247 0.3839 0.1626 0.143 Uiso 1 1 calc R . .
C20 C -0.1898(4) 0.2696(16) 0.1055(5) 0.128(4) Uani 1 1 d . . .
H20 H -0.2250 0.2532 0.0754 0.154 Uiso 1 1 calc R . .
ClA Cl 0.13660(14) 0.5812(5) 0.11096(14) 0.0647(12) Uani 0.572(8) 1 d PG A 1
O1A O 0.0831(4) 0.5007(18) 0.0642(6) 0.207(3) Uiso 0.572(8) 1 d PG A 1
O2A O 0.1772(4) 0.5540(18) 0.0816(6) 0.207(3) Uiso 0.572(8) 1 d PG A 1
O3A O 0.1184(6) 0.7575(7) 0.0998(7) 0.207(3) Uiso 0.572(8) 1 d PG A 1
O4A O 0.1408(5) 0.5384(15) 0.1628(2) 0.207(3) Uiso 0.572(8) 1 d PG A 1
ClB Cl 0.1411(8) 0.582(3) 0.1160(9) 0.290(12) Uani 0.428(8) 1 d P A 2
O1B O 0.1238(10) 0.626(3) 0.1732(9) 0.207(3) Uiso 0.428(8) 1 d PG A 2
O2B O 0.1587(10) 0.423(2) 0.1277(12) 0.207(3) Uiso 0.428(8) 1 d PG A 2
O3B O 0.0877(8) 0.593(3) 0.0693(9) 0.207(3) Uiso 0.428(8) 1 d PG A 2
O4B O 0.1770(9) 0.694(3) 0.1094(11) 0.207(3) Uiso 0.428(8) 1 d PG A 2
O1W O 0.1679(5) -0.0520(13) 0.0239(5) 0.220(5) Uani 1 1 d G . .
H1W H 0.1952 0.1086 0.0615 0.286 Uiso 1 1 d G . .
H2W H 0.1888 0.3040 0.0892 0.286 Uiso 1 1 d G . .
O2W O 0.2193(4) 0.2138(16) 0.0771(8) 0.320(10) Uani 1 1 d . . .

loop_
_atom_site_aniso_label
_atom_site_aniso_U_11
_atom_site_aniso_U_22
_atom_site_aniso_U_33
_atom_site_aniso_U_23
_atom_site_aniso_U_13
_atom_site_aniso_U_12
Zn 0.0534(6) 0.0659(7) 0.0518(6) 0.000 0.0182(4) 0.000
N1 0.072(3) 0.064(3) 0.060(3) 0.006(3) 0.022(3) 0.010(3)
C1 0.098(5) 0.071(4) 0.073(4) 0.012(4) 0.038(4) 0.016(4)
C2 0.149(8) 0.071(5) 0.070(5) 0.012(4) 0.040(5) 0.010(5)
C3 0.121(7) 0.096(6) 0.058(4) 0.011(4) 0.006(5) 0.016(6)
C4 0.085(5) 0.098(6) 0.064(4) -0.004(4) -0.003(4) 0.019(4)
C5 0.076(4) 0.067(4) 0.056(3) -0.001(3) 0.017(3) 0.016(3)
N2 0.057(3) 0.065(3) 0.053(3) -0.007(2) 0.016(2) -0.003(2)
C6 0.061(4) 0.075(4) 0.060(4) -0.011(3) 0.012(3) 0.006(3)
C7 0.058(4) 0.115(6) 0.087(5) -0.010(5) 0.015(4) 0.012(4)
C8 0.060(4) 0.138(8) 0.107(6) -0.020(6) 0.035(5) 0.004(5)
C9 0.075(5) 0.100(6) 0.097(5) -0.008(5) 0.047(4) -0.013(4)
C10 0.068(4) 0.069(4) 0.062(4) -0.012(3) 0.033(3) -0.006(3)
N3 0.072(3) 0.058(3) 0.047(3) 0.004(2) 0.022(2) -0.002(3)
C11 0.078(4) 0.062(4) 0.058(3) -0.005(3) 0.031(3) -0.009(3)
C12 0.114(6) 0.077(5) 0.073(4) 0.005(4) 0.053(5) 0.000(4)
C13 0.151(8) 0.086(5) 0.061(4) 0.001(4) 0.051(5) 0.009(5)
C14 0.119(6) 0.083(5) 0.052(4) 0.009(4) 0.020(4) 0.013(5)
C15 0.092(5) 0.058(4) 0.054(4) 0.004(3) 0.021(3) 0.000(3)
N4 0.082(4) 0.104(5) 0.097(5) 0.022(4) 0.007(4) 0.003(4)
C16 0.077(4) 0.074(5) 0.070(4) 0.021(4) 0.019(4) 0.008(4)
C17 0.100(5) 0.078(5) 0.072(4) 0.019(4) 0.034(4) 0.022(4)
C18 0.146(9) 0.106(6) 0.086(6) 0.025(5) 0.055(6) 0.033(7)
C19 0.091(6) 0.144(9) 0.127(8) 0.045(8) 0.040(7) 0.030(6)
C20 0.083(6) 0.168(11) 0.122(8) 0.038(8) 0.014(6) 0.024(7)
ClA 0.0590(18) 0.074(2) 0.0495(17) -0.0200(17) -0.0011(14) 0.0028(16)
ClB 0.26(2) 0.34(2) 0.33(2) 0.160(19) 0.187(18) 0.066(17)
O1W 0.236(12) 0.200(11) 0.167(9) -0.055(8) -0.025(7) -0.001(8)
O2W 0.126(7) 0.242(12) 0.46(2) -0.196(15) -0.109(10) 0.063(8)

loop_
_atom_type_symbol
_atom_type_description
_atom_type_scat_dispersion_real
_atom_type_scat_dispersion_imag
_atom_type_scat_source
C C 0.0033 0.0016 'International Tables Vol C Tables 4.2.6.8 and 6.1.1.4'
H H 0.0000 0.0000 'International Tables Vol C Tables 4.2.6.8 and 6.1.1.4'
N N 0.0061 0.0033 'International Tables Vol C Tables 4.2.6.8 and 6.1.1.4'
O O 0.0106 0.0060 'International Tables Vol C Tables 4.2.6.8 and 6.1.1.4'
Cl Cl 0.1484 0.1585 'International Tables Vol C Tables 4.2.6.8 and 6.1.1.4'
Zn Zn 0.2839 1.4301 'International Tables Vol C Tables 4.2.6.8 and 6.1.1.4'

loop_
_geom_angle_atom_site_label_1
_geom_angle_atom_site_label_2
_geom_angle_atom_site_label_3
_geom_angle
_geom_angle_site_symmetry_1
_geom_angle_site_symmetry_3
_geom_angle_publ_flag
N2 Zn N2 178.6(3) . 2 ?
N2 Zn N1 102.47(19) . 2 ?
N2 Zn N1 76.6(2) 2 2 ?
N2 Zn N1 76.6(2) . . ?
N2 Zn N1 102.47(19) 2 . ?
N1 Zn N1 105.1(3) 2 . ?
N2 Zn N3 74.46(18) . . ?
N2 Zn N3 106.45(18) 2 . ?
N1 Zn N3 82.13(18) 2 . ?
N1 Zn N3 151.08(19) . . ?
N2 Zn N3 106.45(18) . 2 ?
N2 Zn N3 74.46(18) 2 2 ?
N1 Zn N3 151.08(19) 2 2 ?
N1 Zn N3 82.13(18) . 2 ?
N3 Zn N3 105.2(2) . 2 ?
C5 N1 C1 120.3(6) . . ?
C5 N1 Zn 113.1(4) . . ?
C1 N1 Zn 125.6(5) . . ?
N1 C1 C2 120.7(8) . . ?
N1 C1 H1 119.6 . . ?
C2 C1 H1 119.7 . . ?
C3 C2 C1 119.6(8) . . ?
C3 C2 H2 120.2 . . ?
C1 C2 H2 120.1 . . ?
C2 C3 C4 119.1(7) . . ?
C2 C3 H3 120.4 . . ?
C4 C3 H3 120.5 . . ?
C3 C4 C5 119.9(8) . . ?
C3 C4 H4 120.0 . . ?
C5 C4 H4 120.0 . . ?
N1 C5 C4 120.4(7) . . ?
N1 C5 C6 116.3(5) . . ?
C4 C5 C6 123.3(7) . . ?
C10 N2 C6 120.7(5) . . ?
C10 N2 Zn 121.3(4) . . ?
C6 N2 Zn 117.9(4) . . ?
N2 C6 C7 120.2(7) . . ?
N2 C6 C5 114.4(5) . . ?
C7 C6 C5 125.4(6) . . ?
C8 C7 C6 119.3(7) . . ?
C8 C7 H7 120.3 . . ?
C6 C7 H7 120.4 . . ?
C9 C8 C7 119.8(7) . . ?
C9 C8 H8 120.0 . . ?
C7 C8 H8 120.1 . . ?
C8 C9 C10 119.3(7) . . ?
C8 C9 H9 120.4 . . ?
C10 C9 H9 120.3 . . ?
N2 C10 C9 120.7(7) . . ?
N2 C10 C11 115.2(5) . . ?
C9 C10 C11 124.1(6) . . ?
C15 N3 C11 118.2(5) . . ?
C15 N3 Zn 126.9(4) . . ?
C11 N3 Zn 107.3(4) . . ?
N3 C11 C12 123.0(6) . . ?
N3 C11 C10 115.7(5) . . ?
C12 C11 C10 121.2(6) . . ?
C11 C12 C13 118.5(7) . . ?
C11 C12 H12 120.8 . . ?
C13 C12 H12 120.7 . . ?
C14 C13 C12 119.5(7) . . ?
C14 C13 H13 120.3 . . ?
C12 C13 H13 120.3 . . ?
C13 C14 C15 119.9(7) . . ?
C13 C14 H14 120.1 . . ?
C15 C14 H14 120.1 . . ?
N3 C15 C14 120.9(7) . . ?
N3 C15 C16 118.8(5) . . ?
C14 C15 C16 120.2(6) . . ?
C20 N4 C16 116.9(8) . . ?
N4 C16 C17 124.6(7) . . ?
N4 C16 C15 114.9(7) . . ?
C17 C16 C15 120.5(6) . . ?
C16 C17 C18 116.8(8) . . ?
C16 C17 H17 121.6 . . ?
C18 C17 H17 121.6 . . ?
C19 C18 C17 117.4(9) . . ?
C19 C18 H18 121.2 . . ?
C17 C18 H18 121.3 . . ?
C20 C19 C18 121.1(9) . . ?
C20 C19 H19 119.4 . . ?
C18 C19 H19 119.4 . . ?
N4 C20 C19 123.2(10) . . ?
N4 C20 H20 118.4 . . ?
C19 C20 H20 118.4 . . ?
O4A ClA O2A 125.2 . . ?
O4A ClA O3A 111.9 . . ?
O2A ClA O3A 106.8 . . ?
O4A ClA O1A 111.3 . . ?
O2A ClA O1A 99.9 . . ?
O3A ClA O1A 97.8 . . ?
O3B ClB O4B 111.7(15) . . ?
O3B ClB O2B 112(2) . . ?
O4B ClB O2B 119.9(17) . . ?
O3B ClB O1B 102.0(14) . . ?
O4B ClB O1B 108.0(19) . . ?
O2B ClB O1B 101.4(13) . . ?
H1W O2W H2W 105.5 . . ?

loop_
_geom_bond_atom_site_label_1
_geom_bond_atom_site_label_2
_geom_bond_distance
_geom_bond_site_symmetry_2
_geom_bond_publ_flag
Zn N2 2.054(5) . ?
Zn N2 2.054(5) 2 ?
Zn N1 2.171(5) 2 ?
Zn N1 2.171(5) . ?
Zn N3 2.364(5) . ?
Zn N3 2.364(5) 2 ?
N1 C5 1.326(8) . ?
N1 C1 1.337(8) . ?
C1 C2 1.401(10) . ?
C1 H1 0.9300 . ?
C2 C3 1.352(12) . ?
C2 H2 0.9300 . ?
C3 C4 1.365(11) . ?
C3 H3 0.9300 . ?
C4 C5 1.400(9) . ?
C4 H4 0.9300 . ?
C5 C6 1.475(9) . ?
N2 C10 1.330(8) . ?
N2 C6 1.343(8) . ?
C6 C7 1.372(9) . ?
C7 C8 1.386(12) . ?
C7 H7 0.9300 . ?
C8 C9 1.345(12) . ?
C8 H8 0.9300 . ?
C9 C10 1.389(9) . ?
C9 H9 0.9300 . ?
C10 C11 1.481(9) . ?
N3 C15 1.336(8) . ?
N3 C11 1.361(8) . ?
C11 C12 1.369(9) . ?
C12 C13 1.381(11) . ?
C12 H12 0.9300 . ?
C13 C14 1.359(11) . ?
C13 H13 0.9300 . ?
C14 C15 1.407(9) . ?
C14 H14 0.9300 . ?
C15 C16 1.481(9) . ?
N4 C20 1.302(12) . ?
N4 C16 1.353(9) . ?
C16 C17 1.362(10) . ?
C17 C18 1.412(11) . ?
C17 H17 0.9300 . ?
C18 C19 1.364(14) . ?
C18 H18 0.9300 . ?
C19 C20 1.350(14) . ?
C19 H19 0.9300 . ?
C20 H20 0.9300 . ?
ClA O4A 1.2082 . ?
ClA O2A 1.3644 . ?
ClA O3A 1.4812 . ?
ClA O1A 1.5504 . ?
ClB O3B 1.41(2) . ?
ClB O4B 1.29(2) . ?
ClB O2B 1.35(2) . ?
ClB O1B 1.53(2) . ?
O2W H1W 1.0269 . ?
O2W H2W 1.1262 . ?
